data_2105017
loop_
_publ_author_name
'Siegler, Maxime A.'
'Hao, Xiang'
'Parkin, Sean'
'Brock, Carolyn Pratt'

_publ_section_title
;
 [Ni(H~2~O)~6~](NO~3~)~2~&#x00B7;(15-crown-5)&#x00B7;2H~2~O: three phase
 transitions and an intermediate modulated phase stable over a range of
 <i>ca</i> 40K
;
_journal_issue 6
_journal_name_full 'Acta Crystallographica Section B'
_journal_page_first 486
_journal_page_last 498
_journal_paper_doi 10.1107/S0108768111045897
_journal_volume 67
_journal_year 2011
_chemical_formula_moiety 'C10 H20 O5, H12 Ni O6 2+, 2(N O3 1-), 2(H2 O)'
_chemical_formula_sum 'C10 H36 N2 Ni O19'
_chemical_formula_weight 547.12
_chemical_name_systematic 'hexaquanickel(II) nitrate (15-crown-5) dihydrate'
_space_group_IT_number 11
_symmetry_cell_setting monoclinic
_symmetry_space_group_name_Hall '-P 2yb'
_symmetry_space_group_name_H-M 'P 1 21/m 1'
_atom_sites_solution_hydrogens geom
_atom_sites_solution_primary direct
_atom_sites_solution_secondary difmap
_audit_creation_method SHELXL-97
_cell_angle_alpha 90.00
_cell_angle_beta 101.050(10)
_cell_angle_gamma 90.00
_cell_formula_units_Z 2
_cell_length_a 12.3490(10)
_cell_length_b 12.5490(10)
_cell_length_c 8.0820(10)
_cell_measurement_reflns_used 2954
_cell_measurement_temperature 280(2)
_cell_measurement_theta_max 27.48
_cell_measurement_theta_min 1.00
_cell_volume 1229.2(2)
_computing_cell_refinement 'DENZO-SMN (Nonius, 1997)'
_computing_data_collection 'COLLECT (Nonius, 1997)'
_computing_data_reduction 'DENZO-SMN (Nonius, 1997)'
_computing_molecular_graphics 'Mercury (Macrae et al., 2008)'
_computing_publication_material 'SHELX-97 and local procedures'
_computing_structure_refinement 'SHELXL-97 (Sheldrick, 2008)'
_computing_structure_solution 'SHELXS-97 (Sheldrick, 2008)'
_diffrn_ambient_temperature 280(2)
_diffrn_detector_area_resol_mean 18
_diffrn_measured_fraction_theta_full 1.000
_diffrn_measured_fraction_theta_max 1.000
_diffrn_measurement_device_type 'Nonius KappaCCD diffractometer'
_diffrn_measurement_method '\w scans at fixed \c = 55\%'
_diffrn_radiation_monochromator graphite
_diffrn_radiation_source 'fine-focus sealed tube'
_diffrn_radiation_type MoK\a
_diffrn_radiation_wavelength 0.71073
_diffrn_reflns_av_R_equivalents 0.0418
_diffrn_reflns_av_sigmaI/netI 0.0565
_diffrn_reflns_limit_h_max 15
_diffrn_reflns_limit_h_min -15
_diffrn_reflns_limit_k_max 15
_diffrn_reflns_limit_k_min -15
_diffrn_reflns_limit_l_max 10
_diffrn_reflns_limit_l_min -10
_diffrn_reflns_number 5050
_diffrn_reflns_theta_full 26.50
_diffrn_reflns_theta_max 26.50
_diffrn_reflns_theta_min 1.68
_diffrn_standards_decay_% <2
_exptl_absorpt_coefficient_mu 0.873
_exptl_absorpt_correction_T_max 0.9178
_exptl_absorpt_correction_T_min 0.7797
_exptl_absorpt_correction_type multi-scan
_exptl_absorpt_process_details 'Scalepack (Otwinowski & Minor, 2006)'
_exptl_crystal_colour 'pale green'
_exptl_crystal_density_diffrn 1.478
_exptl_crystal_density_method 'not measured'
_exptl_crystal_description 'elongated parallelepiped'
_exptl_crystal_F_000 580
_exptl_crystal_size_max 0.30
_exptl_crystal_size_mid 0.20
_exptl_crystal_size_min 0.10
_refine_diff_density_max 0.639
_refine_diff_density_min -0.453
_refine_ls_extinction_method none
_refine_ls_goodness_of_fit_ref 1.049
_refine_ls_hydrogen_treatment mixed
_refine_ls_matrix_type full
_refine_ls_number_parameters 194
_refine_ls_number_reflns 2660
_refine_ls_number_restraints 35
_refine_ls_restrained_S_all 1.052
_refine_ls_R_factor_all 0.1090
_refine_ls_R_factor_gt 0.0629
_refine_ls_shift/su_max 0.001
_refine_ls_shift/su_mean 0.000
_refine_ls_structure_factor_coef Fsqd
_refine_ls_weighting_details 'calc w=1/[\s^2^(Fo^2^)+(0.1130P)^2^+0.1490P] where P=(Fo^2^+2Fc^2^)/3'
_refine_ls_weighting_scheme calc
_refine_ls_wR_factor_gt 0.1702
_refine_ls_wR_factor_ref 0.1995
_reflns_number_gt 1626
_reflns_number_total 2660
_reflns_threshold_expression >2sigma(I)
_cod_data_source_file hw5018.cif
_cod_data_source_block 280K_II
_cod_original_sg_symbol_H-M 'P 21/m'
_cod_database_code 2105017
_cod_database_fobs_code 2105017

loop_
_symmetry_equiv_pos_as_xyz
'x, y, z'
'-x, y+1/2, -z'
'-x, -y, -z'
'x, -y-1/2, z'

loop_
_atom_site_type_symbol
_atom_site_label
_atom_site_fract_x
_atom_site_fract_y
_atom_site_fract_z
_atom_site_U_iso_or_equiv
_atom_site_adp_type
_atom_site_calc_flag
_atom_site_refinement_flags
_atom_site_occupancy
_atom_site_symmetry_multiplicity
_atom_site_disorder_assembly
_atom_site_disorder_group
O O1 0.0719(4) 0.2500 0.7341(6) 0.0883(15) Uani d SU 1 2 . .
C C1 0.0364(5) 0.3436(5) 0.6456(7) 0.105(2) Uani d U 1 1 . .
H H1A -0.0409 0.3559 0.6472 0.126 Uiso calc R 1 1 . .
H H1B 0.0447 0.3367 0.5291 0.126 Uiso calc R 1 1 . .
C C2 0.1035(5) 0.4346(5) 0.7261(7) 0.1029(18) Uani d U 1 1 . .
H H2A 0.0757 0.5008 0.6722 0.124 Uiso calc R 1 1 . .
H H2B 0.0992 0.4387 0.8445 0.124 Uiso calc R 1 1 . .
O O2 0.2141(4) 0.4185(4) 0.7086(5) 0.1057(13) Uani d U 1 1 . .
C C3 0.2849(6) 0.4882(6) 0.7924(8) 0.125(2) Uani d U 1 1 . .
H H3A 0.2724 0.4958 0.9066 0.150 Uiso calc R 1 1 . .
H H3B 0.2747 0.5572 0.7377 0.150 Uiso calc R 1 1 . .
C C4 0.4001(6) 0.4487(5) 0.7953(7) 0.120(2) Uani d DU 1 1 . .
H H4A 0.4094 0.4325 0.6815 0.144 Uiso calc R 1 1 A 1
H H4B 0.4529 0.5036 0.8405 0.144 Uiso calc R 1 1 A 1
O O3 0.420(2) 0.3556(19) 0.897(3) 0.131(3) Uani d PDU 0.50 1 . 1
C C5 0.5180(8) 0.2944(11) 0.9274(18) 0.138(5) Uani d PDU 0.50 1 . 1
H H5A 0.5608 0.3166 0.8445 0.166 Uiso calc PR 0.50 1 . 1
H H5B 0.5593 0.3166 1.0365 0.166 Uiso calc PR 0.50 1 . 1
O O3' 0.427(2) 0.3650(17) 0.915(3) 0.131(3) Uani d PDU 0.50 1 . 2
C C6 0.4893(15) 0.3039(14) 0.8185(16) 0.198(11) Uani d PDU 0.50 1 . 2
H H6A 0.5656 0.3260 0.8526 0.237 Uiso calc PR 0.50 1 . 2
H H6B 0.4659 0.3260 0.7021 0.237 Uiso calc PR 0.50 1 . 2
Ni Ni 0.25366(5) 0.2500 0.26597(8) 0.0463(3) Uani d S 1 2 . .
O O6 0.2765(3) 0.2500 0.5227(5) 0.0559(11) Uani d SD 1 2 . .
H H6 0.251(3) 0.202(3) 0.576(5) 0.084 Uiso d D 1 1 . .
O O7 0.2376(4) 0.2500 0.0122(5) 0.121(2) Uani d SD 1 2 . .
H H7 0.184(4) 0.2500 -0.063(8) 0.182 Uiso d SD 1 2 . .
H H7' 0.291(4) 0.2500 -0.035(10) 0.182 Uiso d SD 1 2 . .
O O8 0.1360(3) 0.3648(3) 0.2559(4) 0.0673(8) Uani d D 1 1 . .
H H8C 0.082(3) 0.352(4) 0.179(5) 0.101 Uiso d D 1 1 . .
H H8D 0.144(4) 0.4300(16) 0.251(6) 0.101 Uiso d D 1 1 . .
O O9 0.3721(3) 0.1355(3) 0.2785(5) 0.0864(11) Uani d D 1 1 . .
H H9C 0.433(3) 0.153(4) 0.330(7) 0.130 Uiso d D 1 1 . .
H H9D 0.363(5) 0.073(2) 0.298(8) 0.130 Uiso d D 1 1 . .
N N1 0.6309(5) 0.2500 0.4712(8) 0.088(2) Uani d S 1 2 . .
O O12 0.5834(3) 0.3354(3) 0.4517(6) 0.1161(16) Uani d . 1 1 . .
O O13 0.7324(4) 0.2500 0.5288(10) 0.143(3) Uani d S 1 2 . .
N N2 -0.1129(5) 0.2500 0.0278(8) 0.089(2) Uani d S 1 2 . .
O O15 -0.0669(3) 0.3352(3) 0.0622(6) 0.1145(16) Uani d . 1 1 . .
O O16 -0.2087(5) 0.2500 -0.0591(10) 0.138(3) Uani d S 1 2 . .
O O18 0.2368(4) 0.5588(4) 0.2522(6) 0.1149(16) Uani d D 1 1 . .
H H18C 0.255(6) 0.588(5) 0.342(4) 0.172 Uiso d D 1 1 . .
H H18D 0.199(6) 0.597(5) 0.183(6) 0.172 Uiso d D 1 1 . .

loop_
_atom_site_aniso_label
_atom_site_aniso_U_11
_atom_site_aniso_U_22
_atom_site_aniso_U_33
_atom_site_aniso_U_12
_atom_site_aniso_U_13
_atom_site_aniso_U_23
O1 0.083(3) 0.124(4) 0.058(3) 0.000 0.014(2) 0.000
C1 0.110(4) 0.129(5) 0.071(3) 0.060(4) 0.006(3) 0.016(3)
C2 0.129(4) 0.106(4) 0.087(4) 0.059(4) 0.053(4) 0.018(3)
O2 0.149(3) 0.085(3) 0.098(3) -0.008(3) 0.062(3) -0.019(2)
C3 0.195(6) 0.090(5) 0.111(5) -0.048(4) 0.081(5) -0.031(3)
C4 0.163(5) 0.117(5) 0.098(4) -0.099(4) 0.068(4) -0.043(3)
O3 0.119(4) 0.112(4) 0.179(6) -0.050(4) 0.073(4) -0.039(4)
C5 0.056(5) 0.162(12) 0.217(15) -0.062(5) 0.079(8) -0.099(9)
O3' 0.119(4) 0.112(4) 0.179(6) -0.050(4) 0.073(4) -0.039(4)
C6 0.222(19) 0.31(2) 0.094(9) 0.095(19) 0.110(11) 0.075(13)
Ni 0.0388(4) 0.0619(6) 0.0382(4) 0.000 0.0076(3) 0.000
O6 0.054(2) 0.077(3) 0.038(2) 0.000 0.0123(17) 0.000
O7 0.053(3) 0.276(8) 0.035(2) 0.000 0.0084(19) 0.000
O8 0.0573(18) 0.0524(18) 0.085(2) 0.0028(15) -0.0049(15) 0.0022(18)
O9 0.0518(18) 0.098(3) 0.102(3) 0.0211(19) -0.0033(18) -0.039(2)
N1 0.059(4) 0.140(7) 0.065(4) 0.000 0.010(3) 0.000
O12 0.074(3) 0.111(4) 0.152(4) 0.002(2) -0.008(2) 0.045(3)
O13 0.054(3) 0.173(7) 0.182(7) 0.000 -0.030(4) 0.000
N2 0.053(4) 0.112(6) 0.090(4) 0.000 -0.012(3) 0.000
O15 0.078(3) 0.097(3) 0.151(4) 0.007(2) -0.023(2) -0.041(3)
O16 0.070(4) 0.127(5) 0.187(7) 0.000 -0.053(4) 0.000
O18 0.122(4) 0.059(3) 0.167(5) 0.001(2) 0.036(4) 0.002(2)

loop_
_atom_type_symbol
_atom_type_description
_atom_type_scat_dispersion_real
_atom_type_scat_dispersion_imag
_atom_type_scat_source
C C 0.0033 0.0016 'International Tables Vol C Tables 4.2.6.8 and 6.1.1.4'
H H 0.0000 0.0000 'International Tables Vol C Tables 4.2.6.8 and 6.1.1.4'
N N 0.0061 0.0033 'International Tables Vol C Tables 4.2.6.8 and 6.1.1.4'
O O 0.0106 0.0060 'International Tables Vol C Tables 4.2.6.8 and 6.1.1.4'
Ni Ni 0.3393 1.1124 'International Tables Vol C Tables 4.2.6.8 and 6.1.1.4'

loop_
_geom_angle_atom_site_label_1
_geom_angle_atom_site_label_2
_geom_angle_atom_site_label_3
_geom_angle_site_symmetry_1
_geom_angle_site_symmetry_3
_geom_angle
_geom_angle_publ_flag
C1 O1 C1 . 4_565 113.9(6) no
O1 C1 C2 . . 109.1(4) no
O1 C1 H1A . . 109.9 no
C2 C1 H1A . . 109.9 no
O1 C1 H1B . . 109.9 no
C2 C1 H1B . . 109.9 no
H1A C1 H1B . . 108.3 no
O2 C2 C1 . . 108.4(5) no
O2 C2 H2A . . 110.0 no
C1 C2 H2A . . 110.0 no
O2 C2 H2B . . 110.0 no
C1 C2 H2B . . 110.0 no
H2A C2 H2B . . 108.4 no
C3 O2 C2 . . 114.2(5) no
O2 C3 C4 . . 108.7(6) no
O2 C3 H3A . . 110.0 no
C4 C3 H3A . . 110.0 no
O2 C3 H3B . . 110.0 no
C4 C3 H3B . . 110.0 no
H3A C3 H3B . . 108.3 no
O3 C4 O3' . . 8(3) no
O3 C4 C3 . . 109.6(10) no
O3' C4 C3 . . 110.7(10) no
O3 C4 H4A . . 109.8 no
O3' C4 H4A . . 115.7 no
C3 C4 H4A . . 109.8 no
O3 C4 H4B . . 109.8 no
O3' C4 H4B . . 102.4 no
C3 C4 H4B . . 109.8 no
H4A C4 H4B . . 108.2 no
C4 O3 C5 . . 126.2(19) no
C5 C5 O3 4_565 . 122.8(15) no
C5 C5 H5A 4_565 . 106.6 no
O3 C5 H5A . . 106.6 no
C5 C5 H5B 4_565 . 106.6 no
O3 C5 H5B . . 106.6 no
H5A C5 H5B . . 106.6 no
C4 O3' C6 . . 96.2(12) no
O3' C6 C6 . 4_565 122.8(11) no
O3' C6 H6A . . 106.6 no
C6 C6 H6A 4_565 . 106.6 no
O3' C6 H6B . . 106.6 no
C6 C6 H6B 4_565 . 106.6 no
H6A C6 H6B . . 106.6 no
O7 Ni O9 . 4_565 88.86(15) no
O7 Ni O9 . . 88.87(15) no
O9 Ni O9 4_565 . 89.6(2) no
O7 Ni O8 . 4_565 91.67(14) no
O9 Ni O8 4_565 4_565 179.41(13) no
O9 Ni O8 . 4_565 90.17(17) no
O7 Ni O8 . . 91.67(14) no
O9 Ni O8 4_565 . 90.17(17) no
O9 Ni O8 . . 179.41(13) no
O8 Ni O8 4_565 . 90.05(19) no
O7 Ni O6 . . 177.73(16) no
O9 Ni O6 4_565 . 89.52(14) no
O9 Ni O6 . . 89.52(14) no
O8 Ni O6 4_565 . 89.93(12) no
O8 Ni O6 . . 89.93(12) no
Ni O6 H6 . . 122(3) no
Ni O7 H7 . . 132(6) no
Ni O7 H7' . . 122(6) no
H7 O7 H7' . . 106(4) no
Ni O8 H8C . . 111(4) no
Ni O8 H8D . . 127(4) no
H8C O8 H8D . . 104(3) no
Ni O9 H9C . . 115(4) no
Ni O9 H9D . . 125(4) no
H9C O9 H9D . . 107(4) no
O13 N1 O12 . 4_565 118.2(3) no
O13 N1 O12 . . 118.2(3) no
O12 N1 O12 4_565 . 123.3(7) no
O16 N2 O15 . . 118.4(3) no
O16 N2 O15 . 4_565 118.4(3) no
O15 N2 O15 . 4_565 122.8(6) no
H18C O18 H18D . . 112(4) no

loop_
_geom_bond_atom_site_label_1
_geom_bond_atom_site_label_2
_geom_bond_site_symmetry_2
_geom_bond_distance
_geom_bond_publ_flag
O1 C1 . 1.401(6) no
O1 C1 4_565 1.401(6) no
C1 C2 . 1.485(8) no
C1 H1A . 0.9700 no
C1 H1B . 0.9700 no
C2 O2 . 1.414(7) no
C2 H2A . 0.9700 no
C2 H2B . 0.9700 no
O2 C3 . 1.326(7) no
C3 C4 . 1.503(9) no
C3 H3A . 0.9700 no
C3 H3B . 0.9700 no
C4 O3 . 1.422(9) no
C4 O3' . 1.423(9) no
C4 H4A . 0.9700 no
C4 H4B . 0.9700 no
O3 C5 . 1.418(10) no
C5 C5 4_565 1.12(3) no
C5 H5A . 0.9700 no
C5 H5B . 0.9700 no
O3' C6 . 1.417(10) no
C6 C6 4_565 1.35(3) no
C6 H6A . 0.9700 no
C6 H6B . 0.9700 no
Ni O7 . 2.023(4) no
Ni O9 4_565 2.039(3) no
Ni O9 . 2.039(3) no
Ni O8 4_565 2.036(3) no
Ni O8 . 2.036(3) no
Ni O6 . 2.040(4) no
O6 H6 . 0.834(18) no
O7 H7 . 0.81(2) no
O7 H7' . 0.83(2) no
O8 H8C . 0.832(19) no
O8 H8D . 0.826(19) no
O9 H9C . 0.812(19) no
O9 H9D . 0.816(19) no
N1 O13 . 1.251(8) no
N1 O12 4_565 1.217(5) no
N1 O12 . 1.217(5) no
N2 O16 . 1.255(7) no
N2 O15 . 1.217(4) no
N2 O15 4_565 1.217(4) no
O18 H18C . 0.80(2) no
O18 H18D . 0.81(2) no

loop_
_geom_hbond_atom_site_label_D
_geom_hbond_atom_site_label_H
_geom_hbond_atom_site_label_A
_geom_hbond_site_symmetry_A
_geom_hbond_distance_DH
_geom_hbond_distance_HA
_geom_hbond_distance_DA
_geom_hbond_angle_DHA
O6 H6 O2 4_565 0.834(18) 1.96(2) 2.787(5) 172(4)
O7 H7 O1 1_554 0.81(2) 1.93(3) 2.734(6) 171(9)
O7 H7' O3 1_554 0.83(2) 2.22(3) 2.91(3) 142.3(18)
O8 H8C O15 . 0.832(19) 1.91(3) 2.714(5) 161(6)
O8 H8D O18 . 0.826(19) 1.98(3) 2.737(6) 152(5)
O9 H9C O12 4_565 0.812(19) 1.94(2) 2.738(5) 169(6)
O9 H9D O18 4_565 0.816(19) 2.25(4) 2.941(6) 142(5)
O18 H18C O12 3_666 0.80(2) 2.54(5) 3.223(6) 144(7)
O18 H18C O13 3_666 0.80(2) 2.28(5) 2.962(7) 143(6)
O18 H18D O15 3_565 0.81(2) 2.46(2) 3.253(6) 164(6)
O18 H18D O16 3_565 0.81(2) 2.18(5) 2.846(6) 140(7)

loop_
_geom_torsion_atom_site_label_1
_geom_torsion_atom_site_label_2
_geom_torsion_atom_site_label_3
_geom_torsion_atom_site_label_4
_geom_torsion_site_symmetry_1
_geom_torsion_site_symmetry_4
_geom_torsion
_geom_torsion_publ_flag
C1 O1 C1 C2 4_565 . -163.7(3) no
O1 C1 C2 O2 . . 64.6(6) no
C1 C2 O2 C3 . . -172.6(6) no
C2 O2 C3 C4 . . 167.6(5) no
O2 C3 C4 O3 . . -68.2(16) no
O2 C3 C4 O3' . . -76.5(16) no
O3' C4 O3 C5 . . -82(13) no
C3 C4 O3 C5 . . 179(2) no
C4 O3 C5 C5 . 4_565 -138(2) no
O3 C4 O3' C6 . . 59(10) no
C3 C4 O3' C6 . . 142.8(15) no
C4 O3' C6 C6 . 4_565 -144.4(10) no
